data_7160129
loop_
_publ_author_name
'Arunkumar, Vemula'
'Balamurugan, Rengarajan'

_publ_section_title
;
 Br&#xf8;nsted acid-promoted synthesis of highly functionalized
 tetrahydrocarbazoles from diethyl
 (<i>E</i>)-5-diazo-4-oxohex-2-enedioate.
;
_journal_issue 47
_journal_name_full 'Organic &amp; biomolecular chemistry'
_journal_page_first 9214
_journal_page_last 9218
_journal_paper_doi 10.1039/d4ob00992d
_journal_volume 22
_journal_year 2024
_chemical_formula_moiety 'C28 H26 N2 O4'
_chemical_formula_sum 'C28 H26 N2 O4'
_chemical_formula_weight 454.51
_space_group_crystal_system triclinic
_space_group_IT_number 2
_space_group_name_Hall '-P 1'
_space_group_name_H-M_alt 'P -1'
_atom_sites_solution_hydrogens geom
_atom_sites_solution_primary dual
_audit_creation_date 2023-06-27
_audit_creation_method
;
Olex2 1.3-ac4
(compiled 2018.12.18 svn.r3554 for Rigaku Oxford Diffraction, GUI svn.r1)
;
_audit_update_record
;
2023-06-28 deposited with the CCDC.	2024-09-02 downloaded from the CCDC.
;
_cell_angle_alpha 109.715(9)
_cell_angle_beta 97.202(7)
_cell_angle_gamma 106.377(7)
_cell_formula_units_Z 2
_cell_length_a 7.8862(5)
_cell_length_b 12.8660(12)
_cell_length_c 12.9041(13)
_cell_measurement_reflns_used 4361
_cell_measurement_temperature 295.83
_cell_measurement_theta_max 21.6250
_cell_measurement_theta_min 2.7150
_cell_volume 1146.8(2)
_computing_cell_refinement 'CrysAlisPro 1.171.40.35a (Rigaku OD, 2018)'
_computing_data_collection 'CrysAlisPro 1.171.40.35a (Rigaku OD, 2018)'
_computing_data_reduction 'CrysAlisPro 1.171.40.35a (Rigaku OD, 2018)'
_computing_molecular_graphics 'Olex2 (Dolomanov et al., 2009)'
_computing_publication_material 'Olex2 (Dolomanov et al., 2009)'
_computing_structure_refinement 'ShelXL (Sheldrick, 2015)'
_computing_structure_solution 'ShelXT (Sheldrick, 2015)'
_diffrn_ambient_environment air
_diffrn_ambient_temperature 295.83
_diffrn_detector 'CCD plate'
_diffrn_detector_area_resol_mean 10.0000
_diffrn_detector_type HyPix3000
_diffrn_measured_fraction_theta_full 0.999
_diffrn_measured_fraction_theta_max 0.999
_diffrn_measurement_details
;
List of Runs (angles in degrees, time in seconds):

  # Type    Start    End  Width  t~exp~   \w     \q     \k     \f   Frames
#--------------------------------------------------------------------------
  1  \w    -43.00  54.00   0.50    4.00    --  -15.60  61.00   0.00  194
  2  \w    -15.00  89.00   0.50    4.00    --   16.22  77.00 -60.00  208
  3  \w    -15.00  89.00   0.50    4.00    --   16.22  77.00-150.00  208
  4  \w    -10.00  90.00   0.50    4.00    --   16.22  30.00-180.00  200
  5  \w    -41.00  58.00   0.50    4.00    --  -15.60  30.00 -60.00  198
  6  \w    -37.00  21.00   0.50    4.00    --  -15.60 -94.00-120.00  116
  7  \w     28.00  91.00   0.50    4.00    --   16.22-158.00 -95.00  126
  8  \w    -37.00  21.00   0.50    4.00    --  -15.60 -94.00   0.00  116
  9  \w      5.00  66.00   0.50    4.00    --   16.22-118.00  58.00  122
 10  \w    -37.00  21.00   0.50    4.00    --  -15.60 -94.00 120.00  116
 11  \w    -37.00  53.00   0.50    4.00    --   16.22 -94.00  90.00  180
 12  \w    -37.00  15.00   0.50    4.00    --  -15.60 -94.00  30.00  104
 13  \w    -54.00  41.00   0.50    4.00    --   16.22 -45.00  90.00  190
 14  \w    -10.00  90.00   0.50    4.00    --   16.22  30.00  60.00  200
 15  \w    -66.00  -5.00   0.50    4.00    --  -15.60 118.00 144.00  122
 16  \w    -70.00 -10.00   0.50    4.00    --  -15.60 125.00 -90.00  120
 17  \w    -70.00 -10.00   0.50    4.00    --  -15.60 125.00-150.00  120
 18  \w    -40.00  55.00   0.50    4.00    --  -15.60  45.00-180.00  190
 19  \w    -90.00 -28.00   0.50    4.00    --  -15.60 158.00 -61.00  124
 20  \w    -89.00   9.00   0.50    4.00    --  -15.60 -30.00-150.00  196
 21  \w    -85.00  12.00   0.50    4.00    --  -15.60 -61.00  60.00  194
 22  \w    -89.00   9.00   0.50    4.00    --  -15.60 -30.00 120.00  196
;
_diffrn_measurement_device 'four-circle diffractometer'
_diffrn_measurement_device_type 'XtaLAB Synergy, Single source at offset/far, HyPix3000'
_diffrn_measurement_method '\w scans'
_diffrn_orient_matrix_type 'CrysAlisPro convention (1999,Acta A55,543-557)'
_diffrn_orient_matrix_UB_11 -0.0221715000
_diffrn_orient_matrix_UB_12 -0.0087570000
_diffrn_orient_matrix_UB_13 -0.0580279000
_diffrn_orient_matrix_UB_21 0.0435740000
_diffrn_orient_matrix_UB_22 0.0611495000
_diffrn_orient_matrix_UB_23 0.0148466000
_diffrn_orient_matrix_UB_31 0.0833955000
_diffrn_orient_matrix_UB_32 -0.0091472000
_diffrn_orient_matrix_UB_33 -0.0061458000
_diffrn_radiation_monochromator mirror
_diffrn_radiation_probe x-ray
_diffrn_radiation_type MoK\a
_diffrn_radiation_wavelength 0.71073
_diffrn_reflns_av_R_equivalents 0.3342
_diffrn_reflns_av_unetI/netI 0.2730
_diffrn_reflns_Laue_measured_fraction_full 0.999
_diffrn_reflns_Laue_measured_fraction_max 0.999
_diffrn_reflns_limit_h_max 9
_diffrn_reflns_limit_h_min -9
_diffrn_reflns_limit_k_max 15
_diffrn_reflns_limit_k_min -15
_diffrn_reflns_limit_l_max 15
_diffrn_reflns_limit_l_min -15
_diffrn_reflns_number 23284
_diffrn_reflns_point_group_measured_fraction_full 0.999
_diffrn_reflns_point_group_measured_fraction_max 0.999
_diffrn_reflns_theta_full 24.712
_diffrn_reflns_theta_max 24.712
_diffrn_reflns_theta_min 1.943
_diffrn_source 'micro-focus sealed X-ray tube'
_diffrn_source_type 'PhotonJet (Mo) X-ray Source'
_exptl_absorpt_coefficient_mu 0.088
_exptl_absorpt_correction_T_max 1.00000
_exptl_absorpt_correction_T_min 0.38501
_exptl_absorpt_correction_type multi-scan
_exptl_absorpt_process_details
;
CrysAlisPro 1.171.40.35a (Rigaku Oxford Diffraction, 2018)
Empirical absorption correction using spherical harmonics,
 implemented in SCALE3 ABSPACK scaling algorithm.
;
_exptl_crystal_colour 'metallic orangish orange'
_exptl_crystal_colour_lustre metallic
_exptl_crystal_colour_modifier orangish
_exptl_crystal_colour_primary orange
_exptl_crystal_density_diffrn 1.316
_exptl_crystal_description plate
_exptl_crystal_F_000 480
_exptl_crystal_size_max 0.19
_exptl_crystal_size_mid 0.13
_exptl_crystal_size_min 0.1
_refine_diff_density_max 0.276
_refine_diff_density_min -0.364
_refine_diff_density_rms 0.086
_refine_ls_extinction_method none
_refine_ls_goodness_of_fit_ref 1.198
_refine_ls_hydrogen_treatment constr
_refine_ls_matrix_type full
_refine_ls_number_parameters 311
_refine_ls_number_reflns 3915
_refine_ls_number_restraints 0
_refine_ls_restrained_S_all 1.198
_refine_ls_R_factor_all 0.3194
_refine_ls_R_factor_gt 0.1744
_refine_ls_shift/su_max 0.000
_refine_ls_shift/su_mean 0.000
_refine_ls_structure_factor_coef Fsqd
_refine_ls_weighting_details 'w=1/[\s^2^(Fo^2^)+(0.2000P)^2^] where P=(Fo^2^+2Fc^2^)/3'
_refine_ls_weighting_scheme calc
_refine_ls_wR_factor_gt 0.3970
_refine_ls_wR_factor_ref 0.5818
_reflns_Friedel_coverage 0.000
_reflns_number_gt 1155
_reflns_number_total 3915
_reflns_threshold_expression 'I > 2\s(I)'
_cod_data_source_file d4ob00992d2.cif
_cod_data_source_block rb54
_cod_depositor_comments 'Adding full bibliography for 7160128--7160130.cif.'
_cod_original_cell_volume 1146.77(19)
_cod_database_code 7160129
_shelx_shelxl_version_number 2018/3
_chemical_oxdiff_formula 'C H N O'
_shelx_space_group_comment
;
The symmetry employed for this shelxl refinement is uniquely defined
by the following loop, which should always be used as a source of
symmetry information in preference to the above space-group names.
They are only intended as comments.
;
_shelx_estimated_absorpt_t_max 0.991
_shelx_estimated_absorpt_t_min 0.983
_reflns_odcompleteness_completeness 99.89
_reflns_odcompleteness_iscentric 1
_reflns_odcompleteness_theta 26.32
_olex2_refinement_description
;
1. Fixed Uiso
 At 1.2 times of:
  All C(H) groups, All C(H,H) groups
 At 1.5 times of:
  All C(H,H,H) groups
2.a Secondary CH2 refined with riding coordinates:
 C25(H25A,H25B), C22(H22A,H22B)
2.b Aromatic/amide H refined with riding coordinates:
 C14(H14), C11(H11), C2(H2), C5(H5), C19(H19), C16(H16), C3(H3), C18(H18),
 C4(H4), C17(H17)
2.c Idealised Me refined as rotating group:
 C28(H28A,H28B,H28C), C27(H27A,H27B,H27C), C26(H26A,H26B,H26C), C23(H23A,H23B,
 H23C)
;
_olex2_submission_special_instructions 'No special instructions were received'
_oxdiff_exptl_absorpt_empirical_details
;
Empirical correction (ABSPACK) includes:
- Absorption correction using spherical harmonics
- Frame scaling
;
_oxdiff_exptl_absorpt_empirical_full_max 4.364
_oxdiff_exptl_absorpt_empirical_full_min 0.192

loop_
_space_group_symop_operation_xyz
'x, y, z'
'-x, -y, -z'

loop_
_atom_site_label
_atom_site_type_symbol
_atom_site_fract_x
_atom_site_fract_y
_atom_site_fract_z
_atom_site_U_iso_or_equiv
_atom_site_adp_type
_atom_site_occupancy
_atom_site_site_symmetry_order
_atom_site_calc_flag
_atom_site_refinement_flags_posn
_atom_site_refinement_flags_adp
_atom_site_refinement_flags_occupancy
_atom_site_disorder_assembly
_atom_site_disorder_group
O2 O 0.9664(11) 0.6506(11) 0.4057(8) 0.110(4) Uani 1 1 d . . . . .
O4 O 0.3254(9) 0.6132(8) -0.0373(6) 0.102(3) Uani 1 1 d . . . . .
O1 O 1.0423(10) 0.8424(9) 0.4645(8) 0.110(3) Uani 1 1 d . . . . .
N1 N 1.0998(10) 0.8130(9) 0.2088(9) 0.088(3) Uani 1 1 d . . . . .
C12 C 0.6190(12) 0.7002(11) 0.0817(10) 0.083(4) Uani 1 1 d . . . . .
N2 N 0.3495(12) 0.5293(11) 0.4004(11) 0.098(3) Uani 1 1 d . . . . .
C8 C 0.9160(12) 0.7643(11) 0.2057(10) 0.085(4) Uani 1 1 d . . . . .
C21 C 0.9505(16) 0.7322(17) 0.3909(13) 0.096(5) Uani 1 1 d . . . . .
C14 C 0.4224(13) 0.5348(12) 0.3130(11) 0.090(4) Uani 1 1 d . . . . .
H14 H 0.387217 0.473562 0.241907 0.108 Uiso 1 1 calc R . . . .
C6 C 0.9339(13) 0.8026(11) 0.0437(11) 0.092(4) Uani 1 1 d . . . . .
C13 C 0.5564(13) 0.6430(12) 0.3421(10) 0.083(4) Uani 1 1 d . . . . .
C11 C 0.5467(12) 0.6642(11) 0.1609(10) 0.089(4) Uani 1 1 d . . . . .
H11 H 0.421211 0.627644 0.145271 0.107 Uiso 1 1 calc R . . . .
C9 C 0.8406(12) 0.7292(10) 0.2861(10) 0.086(4) Uani 1 1 d . . . . .
C7 C 0.8091(13) 0.7557(11) 0.1037(10) 0.080(4) Uani 1 1 d . . . . .
C24 C 0.4932(15) 0.6775(13) -0.0260(12) 0.097(5) Uani 1 1 d . . . . .
C25 C 0.1972(13) 0.5848(12) -0.1427(11) 0.104(5) Uani 1 1 d . . . . .
H25A H 0.230052 0.536575 -0.207212 0.125 Uiso 1 1 calc R . . . .
H25B H 0.195374 0.656008 -0.152510 0.125 Uiso 1 1 calc R . . . .
C2 C 1.2651(15) 0.8834(13) 0.0818(13) 0.112(5) Uani 1 1 d . . . . .
H2 H 1.380781 0.902165 0.125599 0.134 Uiso 1 1 calc R . . . .
C10 C 0.6527(12) 0.6800(11) 0.2627(9) 0.083(4) Uani 1 1 d . . . . .
C1 C 1.1088(14) 0.8345(12) 0.1127(11) 0.093(4) Uani 1 1 d . . . . .
C5 C 0.9179(17) 0.8237(13) -0.0551(11) 0.111(5) Uani 1 1 d . . . . .
H5 H 0.802438 0.803400 -0.100115 0.134 Uiso 1 1 calc R . . . .
C20 C 0.5652(14) 0.7055(13) 0.4620(11) 0.087(4) Uani 1 1 d . . . . .
C15 C 0.4350(15) 0.6345(15) 0.4947(13) 0.104(5) Uani 1 1 d . . . . .
C19 C 0.6702(15) 0.8200(14) 0.5405(11) 0.100(4) Uani 1 1 d . . . . .
H19 H 0.751361 0.872555 0.519418 0.120 Uiso 1 1 calc R . . . .
C28 C 1.2573(12) 0.8237(12) 0.2883(11) 0.103(5) Uani 1 1 d . . . . .
H28A H 1.280879 0.889897 0.357968 0.154 Uiso 1 1 calc GR . . . .
H28B H 1.361439 0.834881 0.256443 0.154 Uiso 1 1 calc GR . . . .
H28C H 1.233813 0.753221 0.302953 0.154 Uiso 1 1 calc GR . . . .
O3 O 0.5345(13) 0.7130(16) -0.0945(11) 0.208(8) Uani 1 1 d . . . . .
C16 C 0.411(2) 0.6666(18) 0.6004(16) 0.116(5) Uani 1 1 d . . . . .
H16 H 0.322229 0.616829 0.620061 0.139 Uiso 1 1 calc R . . . .
C3 C 1.241(2) 0.9023(15) -0.0144(15) 0.132(6) Uani 1 1 d . . . . .
H3 H 1.345611 0.936833 -0.034233 0.158 Uiso 1 1 calc R . . . .
C18 C 0.6483(19) 0.8516(14) 0.6502(12) 0.115(5) Uani 1 1 d . . . . .
H18 H 0.720331 0.925299 0.705024 0.138 Uiso 1 1 calc R . . . .
C22 C 1.1578(17) 0.8545(15) 0.5675(13) 0.131(6) Uani 1 1 d . . . . .
H22A H 1.261702 0.831843 0.550494 0.158 Uiso 1 1 calc R . . . .
H22B H 1.090146 0.803405 0.600231 0.158 Uiso 1 1 calc R . . . .
C4 C 1.0713(17) 0.8746(13) -0.0885(12) 0.117(5) Uani 1 1 d . . . . .
H4 H 1.062713 0.889224 -0.154488 0.140 Uiso 1 1 calc R . . . .
C27 C 0.1989(14) 0.4305(13) 0.3998(12) 0.119(5) Uani 1 1 d . . . . .
H27A H 0.097297 0.455463 0.414278 0.179 Uiso 1 1 calc GR . . . .
H27B H 0.238319 0.405404 0.457751 0.179 Uiso 1 1 calc GR . . . .
H27C H 0.162875 0.366356 0.327090 0.179 Uiso 1 1 calc GR . . . .
C17 C 0.522(2) 0.776(2) 0.6790(14) 0.120(6) Uani 1 1 d . . . . .
H17 H 0.511121 0.799073 0.753580 0.144 Uiso 1 1 calc R . . . .
C26 C 0.0120(14) 0.5174(13) -0.1315(12) 0.125(6) Uani 1 1 d . . . . .
H26A H -0.079785 0.497466 -0.198192 0.188 Uiso 1 1 calc GR . . . .
H26B H -0.016456 0.565586 -0.066019 0.188 Uiso 1 1 calc GR . . . .
H26C H 0.015909 0.446621 -0.123153 0.188 Uiso 1 1 calc GR . . . .
C23 C 1.2206(19) 0.9779(16) 0.6485(14) 0.156(7) Uani 1 1 d . . . . .
H23A H 1.314595 1.025007 0.625959 0.235 Uiso 1 1 calc GR . . . .
H23B H 1.267854 0.983023 0.723053 0.235 Uiso 1 1 calc GR . . . .
H23C H 1.120202 1.006251 0.649455 0.235 Uiso 1 1 calc GR . . . .

loop_
_atom_site_aniso_label
_atom_site_aniso_U_11
_atom_site_aniso_U_22
_atom_site_aniso_U_33
_atom_site_aniso_U_23
_atom_site_aniso_U_13
_atom_site_aniso_U_12
O2 0.074(5) 0.136(10) 0.104(7) 0.026(7) 0.009(4) 0.046(6)
O4 0.066(4) 0.127(8) 0.084(6) 0.024(5) -0.006(4) 0.020(4)
O1 0.070(5) 0.121(9) 0.106(7) 0.014(6) -0.006(4) 0.034(5)
N1 0.054(5) 0.111(9) 0.090(7) 0.031(6) 0.020(4) 0.024(5)
C12 0.047(5) 0.106(10) 0.076(8) 0.017(7) 0.006(5) 0.023(6)
N2 0.064(5) 0.116(10) 0.116(9) 0.045(8) 0.031(6) 0.031(6)
C8 0.052(5) 0.109(11) 0.099(9) 0.038(8) 0.028(6) 0.034(6)
C21 0.054(6) 0.119(15) 0.104(11) 0.026(11) 0.006(6) 0.044(9)
C14 0.053(6) 0.115(12) 0.095(9) 0.036(8) 0.019(6) 0.024(7)
C6 0.052(6) 0.092(10) 0.095(10) 0.005(8) 0.021(6) 0.007(6)
C13 0.054(6) 0.095(10) 0.093(9) 0.029(7) 0.013(5) 0.027(6)
C11 0.047(5) 0.121(11) 0.082(8) 0.022(7) 0.019(5) 0.025(6)
C9 0.051(5) 0.090(10) 0.098(9) 0.014(7) 0.019(6) 0.026(6)
C7 0.058(6) 0.096(10) 0.084(8) 0.029(7) 0.015(5) 0.031(6)
C24 0.061(7) 0.133(13) 0.095(10) 0.042(9) 0.026(7) 0.032(8)
C25 0.070(7) 0.127(13) 0.093(10) 0.034(8) 0.002(6) 0.021(7)
C2 0.068(7) 0.125(13) 0.095(11) 0.013(9) 0.024(7) 0.001(7)
C10 0.049(5) 0.110(11) 0.071(8) 0.018(7) 0.010(5) 0.023(6)
C1 0.075(7) 0.110(11) 0.077(9) 0.020(8) 0.038(6) 0.019(7)
C5 0.095(8) 0.149(15) 0.073(9) 0.035(9) 0.041(7) 0.020(8)
C20 0.063(6) 0.119(12) 0.084(9) 0.039(9) 0.021(6) 0.041(7)
C15 0.062(7) 0.149(15) 0.103(11) 0.041(10) 0.035(7) 0.042(8)
C19 0.078(7) 0.144(14) 0.086(10) 0.043(10) 0.023(7) 0.049(9)
C28 0.057(6) 0.119(12) 0.116(10) 0.035(9) 0.011(6) 0.023(7)
O3 0.078(6) 0.39(2) 0.147(11) 0.155(13) 0.014(6) 0.007(8)
C16 0.095(9) 0.175(18) 0.133(14) 0.093(13) 0.058(10) 0.075(11)
C3 0.105(11) 0.149(16) 0.113(13) 0.037(12) 0.045(10) 0.013(10)
C18 0.098(9) 0.141(15) 0.090(11) 0.017(10) 0.019(8) 0.053(9)
C22 0.088(9) 0.148(16) 0.120(12) 0.021(11) -0.018(8) 0.042(9)
C4 0.090(9) 0.149(15) 0.114(12) 0.064(10) 0.042(8) 0.020(9)
C27 0.069(7) 0.155(15) 0.157(13) 0.095(11) 0.042(8) 0.026(8)
C17 0.102(10) 0.19(2) 0.093(12) 0.057(13) 0.041(9) 0.079(12)
C26 0.064(7) 0.153(15) 0.131(12) 0.033(10) 0.010(7) 0.030(8)
C23 0.129(12) 0.158(18) 0.119(13) 0.000(12) -0.007(9) 0.040(11)

loop_
_atom_type_symbol
_atom_type_description
_atom_type_scat_dispersion_real
_atom_type_scat_dispersion_imag
_atom_type_scat_source
C C 0.0033 0.0016 'International Tables Vol C Tables 4.2.6.8 and 6.1.1.4'
H H 0.0000 0.0000 'International Tables Vol C Tables 4.2.6.8 and 6.1.1.4'
N N 0.0061 0.0033 'International Tables Vol C Tables 4.2.6.8 and 6.1.1.4'
O O 0.0106 0.0060 'International Tables Vol C Tables 4.2.6.8 and 6.1.1.4'

loop_
_geom_angle_atom_site_label_1
_geom_angle_atom_site_label_2
_geom_angle_atom_site_label_3
_geom_angle
_geom_angle_site_symmetry_1
_geom_angle_site_symmetry_3
_geom_angle_publ_flag
C24 O4 C25 115.6(10) . . ?
C21 O1 C22 115.5(12) . . ?
C8 N1 C28 127.7(11) . . ?
C1 N1 C8 107.9(9) . . ?
C1 N1 C28 123.8(9) . . ?
C11 C12 C7 119.5(10) . . ?
C11 C12 C24 118.7(9) . . ?
C7 C12 C24 121.8(11) . . ?
C14 N2 C15 109.7(11) . . ?
C14 N2 C27 126.9(12) . . ?
C15 N2 C27 123.4(11) . . ?
N1 C8 C7 108.3(10) . . ?
C9 C8 N1 128.4(11) . . ?
C9 C8 C7 123.2(9) . . ?
O2 C21 O1 122.8(14) . . ?
O2 C21 C9 125.7(16) . . ?
O1 C21 C9 111.4(15) . . ?
N2 C14 H14 124.3 . . ?
N2 C14 C13 111.5(12) . . ?
C13 C14 H14 124.3 . . ?
C1 C6 C7 104.7(12) . . ?
C5 C6 C7 136.0(10) . . ?
C5 C6 C1 119.3(11) . . ?
C14 C13 C10 124.7(11) . . ?
C14 C13 C20 103.4(11) . . ?
C20 C13 C10 131.8(12) . . ?
C12 C11 H11 118.6 . . ?
C12 C11 C10 122.9(9) . . ?
C10 C11 H11 118.6 . . ?
C8 C9 C21 124.0(9) . . ?
C10 C9 C8 117.9(11) . . ?
C10 C9 C21 117.9(12) . . ?
C12 C7 C8 116.4(10) . . ?
C12 C7 C6 136.1(11) . . ?
C8 C7 C6 107.4(9) . . ?
O4 C24 C12 113.1(12) . . ?
O3 C24 O4 121.7(12) . . ?
O3 C24 C12 125.2(12) . . ?
O4 C25 H25A 110.7 . . ?
O4 C25 H25B 110.7 . . ?
O4 C25 C26 105.3(11) . . ?
H25A C25 H25B 108.8 . . ?
C26 C25 H25A 110.7 . . ?
C26 C25 H25B 110.7 . . ?
C1 C2 H2 121.6 . . ?
C3 C2 H2 121.6 . . ?
C3 C2 C1 116.8(14) . . ?
C11 C10 C13 117.1(8) . . ?
C11 C10 C9 119.8(11) . . ?
C9 C10 C13 123.1(11) . . ?
N1 C1 C6 111.7(10) . . ?
N1 C1 C2 127.1(13) . . ?
C2 C1 C6 121.2(14) . . ?
C6 C5 H5 119.3 . . ?
C6 C5 C4 121.5(13) . . ?
C4 C5 H5 119.3 . . ?
C15 C20 C13 108.9(13) . . ?
C15 C20 C19 118.9(12) . . ?
C19 C20 C13 132.1(12) . . ?
C20 C15 N2 106.5(12) . . ?
C16 C15 N2 130.4(16) . . ?
C16 C15 C20 123.1(16) . . ?
C20 C19 H19 121.2 . . ?
C18 C19 C20 117.6(14) . . ?
C18 C19 H19 121.2 . . ?
N1 C28 H28A 109.5 . . ?
N1 C28 H28B 109.5 . . ?
N1 C28 H28C 109.5 . . ?
H28A C28 H28B 109.5 . . ?
H28A C28 H28C 109.5 . . ?
H28B C28 H28C 109.5 . . ?
C15 C16 H16 121.2 . . ?
C15 C16 C17 117.6(15) . . ?
C17 C16 H16 121.2 . . ?
C2 C3 H3 116.9 . . ?
C2 C3 C4 126.1(14) . . ?
C4 C3 H3 116.9 . . ?
C19 C18 H18 119.6 . . ?
C17 C18 C19 120.8(15) . . ?
C17 C18 H18 119.6 . . ?
O1 C22 H22A 109.9 . . ?
O1 C22 H22B 109.9 . . ?
O1 C22 C23 108.8(14) . . ?
H22A C22 H22B 108.3 . . ?
C23 C22 H22A 109.9 . . ?
C23 C22 H22B 109.9 . . ?
C5 C4 C3 115.1(14) . . ?
C5 C4 H4 122.5 . . ?
C3 C4 H4 122.5 . . ?
N2 C27 H27A 109.5 . . ?
N2 C27 H27B 109.5 . . ?
N2 C27 H27C 109.5 . . ?
H27A C27 H27B 109.5 . . ?
H27A C27 H27C 109.5 . . ?
H27B C27 H27C 109.5 . . ?
C16 C17 H17 119.2 . . ?
C18 C17 C16 121.7(14) . . ?
C18 C17 H17 119.2 . . ?
C25 C26 H26A 109.5 . . ?
C25 C26 H26B 109.5 . . ?
C25 C26 H26C 109.5 . . ?
H26A C26 H26B 109.5 . . ?
H26A C26 H26C 109.5 . . ?
H26B C26 H26C 109.5 . . ?
C22 C23 H23A 109.5 . . ?
C22 C23 H23B 109.5 . . ?
C22 C23 H23C 109.5 . . ?
H23A C23 H23B 109.5 . . ?
H23A C23 H23C 109.5 . . ?
H23B C23 H23C 109.5 . . ?

loop_
_geom_bond_atom_site_label_1
_geom_bond_atom_site_label_2
_geom_bond_distance
_geom_bond_site_symmetry_2
_geom_bond_publ_flag
O2 C21 1.165(16) . ?
O4 C24 1.307(13) . ?
O4 C25 1.455(13) . ?
O1 C21 1.333(17) . ?
O1 C22 1.449(15) . ?
N1 C8 1.398(11) . ?
N1 C1 1.365(14) . ?
N1 C28 1.450(14) . ?
C12 C11 1.379(15) . ?
C12 C7 1.411(13) . ?
C12 C24 1.489(17) . ?
N2 C14 1.341(14) . ?
N2 C15 1.391(15) . ?
N2 C27 1.472(14) . ?
C8 C9 1.396(16) . ?
C8 C7 1.424(15) . ?
C21 C9 1.495(18) . ?
C14 H14 0.9300 . ?
C14 C13 1.384(15) . ?
C6 C7 1.450(15) . ?
C6 C1 1.410(15) . ?
C6 C5 1.388(17) . ?
C13 C10 1.474(15) . ?
C13 C20 1.465(16) . ?
C11 H11 0.9300 . ?
C11 C10 1.383(15) . ?
C9 C10 1.385(12) . ?
C24 O3 1.165(14) . ?
C25 H25A 0.9700 . ?
C25 H25B 0.9700 . ?
C25 C26 1.526(15) . ?
C2 H2 0.9300 . ?
C2 C1 1.388(15) . ?
C2 C3 1.34(2) . ?
C5 H5 0.9300 . ?
C5 C4 1.398(15) . ?
C20 C15 1.382(17) . ?
C20 C19 1.406(17) . ?
C15 C16 1.340(18) . ?
C19 H19 0.9300 . ?
C19 C18 1.382(17) . ?
C28 H28A 0.9600 . ?
C28 H28B 0.9600 . ?
C28 H28C 0.9600 . ?
C16 H16 0.9300 . ?
C16 C17 1.38(2) . ?
C3 H3 0.9300 . ?
C3 C4 1.420(18) . ?
C18 H18 0.9300 . ?
C18 C17 1.37(2) . ?
C22 H22A 0.9700 . ?
C22 H22B 0.9700 . ?
C22 C23 1.472(19) . ?
C4 H4 0.9300 . ?
C27 H27A 0.9600 . ?
C27 H27B 0.9600 . ?
C27 H27C 0.9600 . ?
C17 H17 0.9300 . ?
C26 H26A 0.9600 . ?
C26 H26B 0.9600 . ?
C26 H26C 0.9600 . ?
C23 H23A 0.9600 . ?
C23 H23B 0.9600 . ?
C23 H23C 0.9600 . ?
